data_7235686
loop_
_publ_author_name
'Goswami, Shyamaprosad'
'Das, Sangita'
'Aich, Krishnendu'
'Nandi, Prasanta Kumar'
'Ghoshal, Kakali'
'Quah, Ching Kheng'
'Bhattacharyya, Maitree'
'Fun, Hoong-Kun'
'Abdel-Aziz, Hatem A.'

_publ_section_title
;
 A rhodamine--quinoline based chemodosimeter capable of recognising
 endogenous OCl&#x2212; in human blood cells
;
_journal_issue 47
_journal_name_full 'RSC Adv.'
_journal_page_first 24881
_journal_paper_doi 10.1039/C4RA03200D
_journal_volume 4
_journal_year 2014
_chemical_formula_moiety 'C39 H39 N5 O4'
_chemical_formula_sum 'C39 H39 N5 O4'
_chemical_formula_weight 641.75
_space_group_IT_number 2
_space_group_name_Hall '-P 1'
_space_group_name_H-M_alt 'P -1'
_symmetry_cell_setting triclinic
_symmetry_space_group_name_Hall '-P 1'
_symmetry_space_group_name_H-M 'P -1'
_atom_sites_solution_hydrogens geom
_atom_sites_solution_primary direct
_atom_sites_solution_secondary difmap
_audit_creation_method SHELXL-97
_cell_angle_alpha 94.684(3)
_cell_angle_beta 91.243(3)
_cell_angle_gamma 102.218(2)
_cell_formula_units_Z 4
_cell_length_a 12.0129(13)
_cell_length_b 13.4609(14)
_cell_length_c 22.928(2)
_cell_measurement_reflns_used 3767
_cell_measurement_temperature 100
_cell_measurement_theta_max 20.17
_cell_measurement_theta_min 2.26
_cell_volume 3608.6(6)
_computing_cell_refinement 'SAINT (Bruker, 2009)'
_computing_data_collection 'APEX2 (Bruker, 2009)'
_computing_data_reduction SAINT
_computing_molecular_graphics SHELXTL
_computing_publication_material 'SHELXTL and PLATON (Spek, 2009)'
_computing_structure_refinement SHELXTL
_computing_structure_solution 'SHELXTL (Sheldrick, 2008)'
_diffrn_ambient_temperature 100
_diffrn_measured_fraction_theta_full 0.990
_diffrn_measured_fraction_theta_max 0.990
_diffrn_measurement_device_type
;
Bruker SMART APEX II DUO CCD area-detector diffractometer 
;
_diffrn_measurement_method '\f and \w scans'
_diffrn_radiation_monochromator graphite
_diffrn_radiation_source 'fine-focus sealed tube'
_diffrn_radiation_type MoK\a
_diffrn_radiation_wavelength 0.71073
_diffrn_reflns_av_R_equivalents 0.0735
_diffrn_reflns_av_sigmaI/netI 0.0827
_diffrn_reflns_limit_h_max 14
_diffrn_reflns_limit_h_min -14
_diffrn_reflns_limit_k_max 16
_diffrn_reflns_limit_k_min -16
_diffrn_reflns_limit_l_max 27
_diffrn_reflns_limit_l_min -27
_diffrn_reflns_number 46084
_diffrn_reflns_theta_full 25.00
_diffrn_reflns_theta_max 25.00
_diffrn_reflns_theta_min 1.55
_diffrn_standards_number 0
_exptl_absorpt_coefficient_mu 0.078
_exptl_absorpt_correction_T_max 0.9924
_exptl_absorpt_correction_T_min 0.9788
_exptl_absorpt_correction_type multi-scan
_exptl_absorpt_process_details '(<i>SADABS</i>; Bruker, 2009)'
_exptl_crystal_colour colourless
_exptl_crystal_density_diffrn 1.181
_exptl_crystal_density_method 'not measured'
_exptl_crystal_description needle
_exptl_crystal_F_000 1360
_exptl_crystal_size_max 0.277
_exptl_crystal_size_mid 0.101
_exptl_crystal_size_min 0.098
_refine_diff_density_max 0.454
_refine_diff_density_min -0.449
_refine_diff_density_rms 0.046
_refine_ls_extinction_coef 0.0030(6)
_refine_ls_extinction_expression Fc^*^=kFc[1+0.001xFc^2^\l^3^/sin(2\q)]^-1/4^
_refine_ls_extinction_method SHELXL
_refine_ls_goodness_of_fit_ref 1.019
_refine_ls_hydrogen_treatment constr
_refine_ls_matrix_type full
_refine_ls_number_parameters 988
_refine_ls_number_reflns 12581
_refine_ls_number_restraints 760
_refine_ls_restrained_S_all 1.019
_refine_ls_R_factor_all 0.1601
_refine_ls_R_factor_gt 0.0660
_refine_ls_shift/su_max 0.001
_refine_ls_shift/su_mean 0.001
_refine_ls_structure_factor_coef Fsqd
_refine_ls_weighting_details 'calc w=1/[\s^2^(Fo^2^)+(0.1001P)^2^+1.0086P] where P=(Fo^2^+2Fc^2^)/3'
_refine_ls_weighting_scheme calc
_refine_ls_wR_factor_gt 0.1638
_refine_ls_wR_factor_ref 0.2346
_reflns_number_gt 5644
_reflns_number_total 12581
_reflns_threshold_expression I>2\s(I)
_cod_data_source_file c4ra03200d2.cif
_cod_data_source_block mo_fs230_0m
_cod_depositor_comments
;
The following automatic conversions were performed:

data item '_symmetry_cell_setting' value 'Triclinic' was changed to
'triclinic' in accordance with the
/home/saulius/struct/COD-crude-data/automatic-downloads/DataCite-retrospective/RSC/depositions/lib/dictionaries/cif_core.dic
dictionary named 'cif_core.dic' version 2.4.2 last updated on
2011-04-26.

Automatic conversion script
Id: cif_fix_values 6909 2019-04-08 15:41:33Z antanas 
;
_cod_original_cell_volume 3608.6(7)
_cod_database_code 7235686

loop_
_symmetry_equiv_pos_as_xyz
'x, y, z'
'-x, -y, -z'

loop_
_atom_site_label
_atom_site_type_symbol
_atom_site_fract_x
_atom_site_fract_y
_atom_site_fract_z
_atom_site_U_iso_or_equiv
_atom_site_adp_type
_atom_site_occupancy
_atom_site_symmetry_multiplicity
_atom_site_calc_flag
_atom_site_refinement_flags
_atom_site_disorder_assembly
_atom_site_disorder_group
O1A O 0.0258(2) 0.36414(18) 0.19220(10) 0.0629(7) Uani 1 1 d . . .
O2A O -0.1243(3) 0.3168(2) 0.32280(11) 0.0719(8) Uani 1 1 d . . .
O3A O 0.2664(2) 0.2688(2) 0.41200(12) 0.0747(8) Uani 1 1 d . . .
O4A O -0.1811(2) 0.0763(2) 0.25610(11) 0.0709(8) Uani 1 1 d . . .
N1A N 0.1226(3) 0.3528(2) 0.09105(13) 0.0657(9) Uani 1 1 d . . .
N2A N 0.0078(3) 0.2384(2) 0.28156(11) 0.0530(8) Uani 1 1 d . . .
H1N2 H 0.0535 0.2358 0.2529 0.064 Uiso 1 1 d R . .
N3A N -0.0223(3) 0.1544(2) 0.31310(11) 0.0509(8) Uani 1 1 d . . .
N4A N 0.0859(4) 0.4350(3) 0.55948(18) 0.1009(14) Uani 1 1 d . . .
N5A N 0.4978(3) 0.1169(3) 0.28414(17) 0.0929(12) Uani 1 1 d . . .
C1A C 0.0110(4) 0.3077(3) 0.09278(16) 0.0616(10) Uani 1 1 d U . .
C2A C 0.1718(5) 0.3454(3) 0.04076(18) 0.0796(13) Uani 1 1 d U . .
H2AA H 0.2488 0.3753 0.0394 0.095 Uiso 1 1 calc R . .
C3A C 0.1155(6) 0.2954(4) -0.01059(19) 0.0921(15) Uani 1 1 d U . .
H3AA H 0.1548 0.2909 -0.0449 0.111 Uiso 1 1 calc R . .
C4A C 0.0029(6) 0.2534(4) -0.00973(19) 0.0926(14) Uani 1 1 d U . .
H4AA H -0.0370 0.2233 -0.0441 0.111 Uiso 1 1 calc R . .
C5A C -0.0535(5) 0.2553(3) 0.04297(18) 0.0779(12) Uani 1 1 d U . .
C6A C -0.1694(5) 0.2108(4) 0.0490(2) 0.1012(16) Uani 1 1 d U . .
H6AA H -0.2137 0.1791 0.0162 0.121 Uiso 1 1 calc R . .
C7A C -0.2168(5) 0.2136(4) 0.1015(2) 0.0992(15) Uani 1 1 d U . .
H7AA H -0.2927 0.1815 0.1047 0.119 Uiso 1 1 calc R . .
C8A C -0.1538(4) 0.2643(3) 0.1515(2) 0.0776(12) Uani 1 1 d U . .
H8AA H -0.1877 0.2654 0.1876 0.093 Uiso 1 1 calc R . .
C9A C -0.0435(4) 0.3116(3) 0.14696(16) 0.0589(10) Uani 1 1 d U . .
C10A C -0.0259(4) 0.3923(3) 0.24416(15) 0.0658(11) Uani 1 1 d U . .
H10A H -0.0956 0.4130 0.2333 0.079 Uiso 1 1 calc R . .
H10B H 0.0248 0.4513 0.2644 0.079 Uiso 1 1 calc R . .
C11A C -0.0543(4) 0.3119(3) 0.28600(15) 0.0538(9) Uani 1 1 d U . .
C12A C -0.1127(4) 0.0785(3) 0.29708(16) 0.0546(9) Uani 1 1 d U . .
C13A C -0.1105(4) 0.0006(3) 0.33844(16) 0.0571(9) Uani 1 1 d U . .
C14A C -0.1850(4) -0.0919(3) 0.3422(2) 0.0830(13) Uani 1 1 d U . .
H14A H -0.2470 -0.1137 0.3159 0.100 Uiso 1 1 calc R . .
C15A C -0.1650(5) -0.1506(4) 0.3857(2) 0.0964(15) Uani 1 1 d U . .
H15A H -0.2143 -0.2130 0.3891 0.116 Uiso 1 1 calc R . .
C16A C -0.0737(5) -0.1185(4) 0.4239(2) 0.0890(14) Uani 1 1 d U . .
H16A H -0.0615 -0.1596 0.4530 0.107 Uiso 1 1 calc R . .
C17A C 0.0020(4) -0.0254(3) 0.42028(17) 0.0727(11) Uani 1 1 d U . .
H17A H 0.0641 -0.0038 0.4466 0.087 Uiso 1 1 calc R . .
C18A C -0.0180(3) 0.0334(3) 0.37652(15) 0.0544(9) Uani 1 1 d U . .
C19A C 0.0525(3) 0.1367(3) 0.36244(14) 0.0490(9) Uani 1 1 d U B .
C20A C 0.0618(4) 0.2183(3) 0.41374(14) 0.0535(9) Uani 1 1 d U . .
C21A C -0.0350(4) 0.2346(3) 0.44231(16) 0.0627(10) Uani 1 1 d U A .
H21A H -0.1061 0.1968 0.4287 0.075 Uiso 1 1 calc R . .
C22A C -0.0284(4) 0.3053(3) 0.49029(17) 0.0696(11) Uani 1 1 d U . .
H22A H -0.0945 0.3142 0.5085 0.083 Uiso 1 1 calc R A .
C23A C 0.0782(4) 0.3636(3) 0.51158(17) 0.0684(11) Uani 1 1 d U A .
C24A C 0.1739(4) 0.3478(3) 0.48317(17) 0.0680(11) Uani 1 1 d U . .
H24A H 0.2455 0.3852 0.4963 0.082 Uiso 1 1 calc R A .
C25A C 0.1637(4) 0.2764(3) 0.43514(16) 0.0576(10) Uani 1 1 d U A .
C26A C 0.2680(4) 0.1948(3) 0.36675(15) 0.0555(9) Uani 1 1 d U B .
C27A C 0.3740(4) 0.1908(3) 0.34819(16) 0.0617(10) Uani 1 1 d U . .
H27A H 0.4371 0.2362 0.3660 0.074 Uiso 1 1 calc R B .
C28A C 0.3899(4) 0.1196(3) 0.30270(17) 0.0660(11) Uani 1 1 d U B .
C29A C 0.2927(4) 0.0554(3) 0.27747(17) 0.0662(11) Uani 1 1 d U . .
H29A H 0.2994 0.0080 0.2466 0.079 Uiso 1 1 calc R B .
C30A C 0.1863(3) 0.0600(3) 0.29685(15) 0.0587(10) Uani 1 1 d U B .
H30A H 0.1232 0.0144 0.2792 0.070 Uiso 1 1 calc R . .
C31A C 0.1693(3) 0.1315(3) 0.34259(14) 0.0490(9) Uani 1 1 d U . .
C32A C -0.0087(10) 0.4649(6) 0.5837(3) 0.092(3) Uani 0.599(11) 1 d PDU A 1
H32A H -0.0689 0.4598 0.5539 0.110 Uiso 0.599(11) 1 calc PR A 1
H32B H 0.0117 0.5348 0.6011 0.110 Uiso 0.599(11) 1 calc PR A 1
C33A C -0.0466(15) 0.3931(10) 0.6294(5) 0.126(4) Uani 0.599(11) 1 d PDU A 1
H33A H -0.1138 0.4082 0.6468 0.189 Uiso 0.599(11) 1 calc PR A 1
H33B H 0.0130 0.4009 0.6591 0.189 Uiso 0.599(11) 1 calc PR A 1
H33C H -0.0632 0.3242 0.6117 0.189 Uiso 0.599(11) 1 calc PR A 1
C32X C -0.0078(17) 0.4050(16) 0.6102(9) 0.102(4) Uani 0.401(11) 1 d PDU A 2
H32C H -0.0434 0.3330 0.6045 0.122 Uiso 0.401(11) 1 calc PR A 2
H32D H 0.0300 0.4186 0.6487 0.122 Uiso 0.401(11) 1 calc PR A 2
C33X C -0.0956(15) 0.4672(10) 0.6059(6) 0.105(4) Uani 0.401(11) 1 d PDU A 2
H33D H -0.1484 0.4530 0.6365 0.157 Uiso 0.401(11) 1 calc PR A 2
H33E H -0.1357 0.4504 0.5685 0.157 Uiso 0.401(11) 1 calc PR A 2
H33F H -0.0594 0.5383 0.6098 0.157 Uiso 0.401(11) 1 calc PR A 2
C34A C 0.1903(13) 0.5055(12) 0.5770(9) 0.128(4) Uani 0.715(11) 1 d PDU A 1
H34A H 0.1720 0.5674 0.5952 0.154 Uiso 0.715(11) 1 calc PR A 1
H34B H 0.2316 0.5233 0.5421 0.154 Uiso 0.715(11) 1 calc PR A 1
C35A C 0.2679(10) 0.4689(8) 0.6185(4) 0.153(4) Uani 0.715(11) 1 d PDU A 1
H35A H 0.3373 0.5195 0.6256 0.229 Uiso 0.715(11) 1 calc PR A 1
H35B H 0.2850 0.4064 0.6017 0.229 Uiso 0.715(11) 1 calc PR A 1
H35C H 0.2311 0.4572 0.6548 0.229 Uiso 0.715(11) 1 calc PR A 1
C34X C 0.203(4) 0.482(3) 0.587(3) 0.132(6) Uani 0.285(11) 1 d PDU A 2
H34C H 0.1938 0.4989 0.6282 0.158 Uiso 0.285(11) 1 calc PR A 2
H34D H 0.2471 0.4288 0.5847 0.158 Uiso 0.285(11) 1 calc PR A 2
C35X C 0.276(2) 0.5741(18) 0.5640(11) 0.149(7) Uani 0.285(11) 1 d PDU A 2
H35D H 0.3530 0.5824 0.5786 0.223 Uiso 0.285(11) 1 calc PR A 2
H35E H 0.2473 0.6334 0.5767 0.223 Uiso 0.285(11) 1 calc PR A 2
H35F H 0.2735 0.5656 0.5220 0.223 Uiso 0.285(11) 1 calc PR A 2
C36A C 0.5207(8) 0.0266(11) 0.2489(3) 0.099(3) Uani 0.688(13) 1 d PDU B 1
H36A H 0.4563 -0.0306 0.2495 0.119 Uiso 0.688(13) 1 calc PR B 1
H36B H 0.5876 0.0071 0.2649 0.119 Uiso 0.688(13) 1 calc PR B 1
C37A C 0.5397(9) 0.0546(9) 0.1882(4) 0.130(4) Uani 0.688(13) 1 d PDU B 1
H37A H 0.5568 -0.0021 0.1646 0.194 Uiso 0.688(13) 1 calc PR B 1
H37B H 0.6023 0.1122 0.1883 0.194 Uiso 0.688(13) 1 calc PR B 1
H37C H 0.4722 0.0716 0.1724 0.194 Uiso 0.688(13) 1 calc PR B 1
C36X C 0.507(2) 0.0714(15) 0.2198(13) 0.102(4) Uani 0.312(13) 1 d PDU B 2
H36C H 0.4370 0.0650 0.1968 0.122 Uiso 0.312(13) 1 calc PR B 2
H36D H 0.5700 0.1117 0.2003 0.122 Uiso 0.312(13) 1 calc PR B 2
C37X C 0.5292(18) -0.0294(17) 0.2317(11) 0.110(5) Uani 0.312(13) 1 d PDU B 2
H37D H 0.5225 -0.0723 0.1956 0.165 Uiso 0.312(13) 1 calc PR B 2
H37E H 0.4747 -0.0605 0.2583 0.165 Uiso 0.312(13) 1 calc PR B 2
H37F H 0.6048 -0.0207 0.2487 0.165 Uiso 0.312(13) 1 calc PR B 2
C38A C 0.5986(4) 0.1840(4) 0.3111(2) 0.0927(15) Uani 1 1 d U B .
H38A H 0.5842 0.2522 0.3172 0.111 Uiso 1 1 calc R . .
H38B H 0.6603 0.1865 0.2842 0.111 Uiso 1 1 calc R . .
C39A C 0.6369(5) 0.1531(5) 0.3693(2) 0.128(2) Uani 1 1 d U . .
H39A H 0.7008 0.2039 0.3857 0.192 Uiso 1 1 calc R B .
H39B H 0.6588 0.0886 0.3632 0.192 Uiso 1 1 calc R . .
H39C H 0.5754 0.1474 0.3957 0.192 Uiso 1 1 calc R . .
O1B O 0.2369(2) 0.28190(19) 0.21895(11) 0.0664(8) Uani 1 1 d . . .
O2B O 0.4513(3) 0.5092(2) 0.23291(13) 0.0853(9) Uani 1 1 d . . .
O3B O 0.1138(3) 0.7650(2) 0.26031(12) 0.0813(9) Uani 1 1 d . . .
O4B O 0.4079(3) 0.5115(2) 0.09668(12) 0.0814(9) Uani 1 1 d . . .
N1B N 0.0776(3) 0.1292(3) 0.17202(13) 0.0662(9) Uani 1 1 d . . .
N2B N 0.2707(3) 0.4860(2) 0.19398(13) 0.0575(8) Uani 1 1 d . . .
H2N2 H 0.2069 0.4417 0.1811 0.069 Uiso 1 1 d R . .
N3B N 0.2962(3) 0.5732(2) 0.16462(12) 0.0560(8) Uani 1 1 d . . .
N4B N 0.4035(4) 0.8555(4) 0.41065(19) 0.1191(12) Uani 1 1 d . . .
N5B N -0.2334(3) 0.6141(3) 0.15532(19) 0.0957(13) Uani 1 1 d . . .
C1B C 0.1755(4) 0.1535(3) 0.14329(16) 0.0619(10) Uani 1 1 d U . .
C2B C -0.0036(4) 0.0555(3) 0.14771(18) 0.0777(13) Uani 1 1 d U . .
H2BA H -0.0716 0.0391 0.1669 0.093 Uiso 1 1 calc R . .
C3B C 0.0067(5) 0.0002(4) 0.0944(2) 0.0945(15) Uani 1 1 d U . .
H3BA H -0.0529 -0.0518 0.0790 0.113 Uiso 1 1 calc R . .
C4B C 0.1043(5) 0.0236(4) 0.0659(2) 0.0942(15) Uani 1 1 d U . .
H4BA H 0.1124 -0.0129 0.0306 0.113 Uiso 1 1 calc R . .
C5B C 0.1927(5) 0.1017(3) 0.08873(18) 0.0749(12) Uani 1 1 d U . .
C6B C 0.2965(5) 0.1333(4) 0.0614(2) 0.0922(14) Uani 1 1 d U . .
H6BA H 0.3083 0.1010 0.0254 0.111 Uiso 1 1 calc R . .
C7B C 0.3794(5) 0.2097(4) 0.0866(2) 0.0959(15) Uani 1 1 d U . .
H7BA H 0.4478 0.2283 0.0681 0.115 Uiso 1 1 calc R . .
C8B C 0.3636(4) 0.2614(3) 0.1403(2) 0.0811(13) Uani 1 1 d U . .
H8BA H 0.4210 0.3144 0.1569 0.097 Uiso 1 1 calc R . .
C9B C 0.2641(4) 0.2342(3) 0.16826(17) 0.0654(11) Uani 1 1 d U . .
C10B C 0.3243(4) 0.3559(3) 0.24976(18) 0.0734(12) Uani 1 1 d U . .
H10C H 0.3922 0.3278 0.2519 0.088 Uiso 1 1 calc R . .
H10D H 0.3010 0.3677 0.2895 0.088 Uiso 1 1 calc R . .
C11B C 0.3557(4) 0.4579(3) 0.22400(17) 0.0622(10) Uani 1 1 d U . .
C12B C 0.3648(4) 0.5796(3) 0.11791(17) 0.0623(10) Uani 1 1 d U . .
C13B C 0.3741(3) 0.6836(3) 0.10060(16) 0.0606(10) Uani 1 1 d U . .
C14B C 0.4364(4) 0.7309(4) 0.05710(18) 0.0793(12) Uani 1 1 d U . .
H14B H 0.4808 0.6970 0.0333 0.095 Uiso 1 1 calc R . .
C15B C 0.4305(5) 0.8305(4) 0.0501(2) 0.0916(14) Uani 1 1 d U . .
H15B H 0.4716 0.8642 0.0210 0.110 Uiso 1 1 calc R . .
C16B C 0.3660(5) 0.8804(4) 0.0849(2) 0.0860(13) Uani 1 1 d U . .
H16B H 0.3645 0.9478 0.0794 0.103 Uiso 1 1 calc R . .
C17B C 0.3027(4) 0.8329(3) 0.12803(18) 0.0730(11) Uani 1 1 d U . .
H17B H 0.2575 0.8669 0.1512 0.088 Uiso 1 1 calc R . .
C18B C 0.3080(4) 0.7333(3) 0.13601(16) 0.0606(10) Uani 1 1 d U . .
C19B C 0.2519(3) 0.6660(3) 0.18220(15) 0.0559(9) Uani 1 1 d U D .
C20B C 0.2911(4) 0.7125(3) 0.24312(16) 0.0595(10) Uani 1 1 d U . .
C21B C 0.3995(4) 0.7171(3) 0.26583(19) 0.0802(13) Uani 1 1 d U C .
H21B H 0.4496 0.6880 0.2431 0.096 Uiso 1 1 calc R . .
C22B C 0.4370(5) 0.7630(4) 0.3209(2) 0.0992(15) Uani 1 1 d U . .
H22B H 0.5103 0.7630 0.3347 0.119 Uiso 1 1 calc R C .
C23B C 0.3654(5) 0.8092(5) 0.3558(2) 0.1191(12) Uani 1 1 d U C .
C24B C 0.2593(4) 0.8083(3) 0.33281(18) 0.0817(13) Uani 1 1 d U . .
H24B H 0.2105 0.8404 0.3546 0.098 Uiso 1 1 calc R C .
C25B C 0.2229(4) 0.7610(3) 0.27824(17) 0.0673(11) Uani 1 1 d U C .
C26B C 0.0611(4) 0.6984(3) 0.21417(16) 0.0620(10) Uani 1 1 d U D .
C27B C -0.0549(4) 0.6881(3) 0.20794(18) 0.0727(11) Uani 1 1 d U . .
H27B H -0.0919 0.7251 0.2342 0.087 Uiso 1 1 calc R D .
C28B C -0.1175(4) 0.6235(3) 0.16313(19) 0.0698(11) Uani 1 1 d U D .
C29B C -0.0560(4) 0.5679(3) 0.12595(18) 0.0671(11) Uani 1 1 d U . .
H29B H -0.0950 0.5215 0.0963 0.080 Uiso 1 1 calc R D .
C30B C 0.0593(4) 0.5806(3) 0.13260(16) 0.0620(10) Uani 1 1 d U D .
H30B H 0.0965 0.5436 0.1064 0.074 Uiso 1 1 calc R . .
C31B C 0.1244(3) 0.6463(3) 0.17679(15) 0.0544(9) Uani 1 1 d U . .
C32B C 0.5194(14) 0.8672(13) 0.4318(6) 0.133(5) Uani 0.670(18) 1 d PDU C 1
H32E H 0.5399 0.9259 0.4605 0.160 Uiso 0.670(18) 1 calc PR C 1
H32F H 0.5708 0.8772 0.3998 0.160 Uiso 0.670(18) 1 calc PR C 1
C33B C 0.5277(14) 0.7696(14) 0.4599(6) 0.161(6) Uani 0.670(18) 1 d PDU C 1
H33G H 0.6027 0.7770 0.4774 0.241 Uiso 0.670(18) 1 calc PR C 1
H33H H 0.5133 0.7130 0.4305 0.241 Uiso 0.670(18) 1 calc PR C 1
H33I H 0.4723 0.7577 0.4895 0.241 Uiso 0.670(18) 1 calc PR C 1
C32Y C 0.488(4) 0.810(3) 0.4477(16) 0.145(6) Uani 0.330(18) 1 d PDU C 2
H32G H 0.5584 0.8176 0.4268 0.174 Uiso 0.330(18) 1 calc PR C 2
H32H H 0.5055 0.8537 0.4840 0.174 Uiso 0.330(18) 1 calc PR C 2
C33Y C 0.459(3) 0.698(3) 0.4646(13) 0.176(8) Uani 0.330(18) 1 d PDU C 2
H33J H 0.4975 0.6940 0.5010 0.264 Uiso 0.330(18) 1 calc PR C 2
H33K H 0.4821 0.6543 0.4345 0.264 Uiso 0.330(18) 1 calc PR C 2
H33L H 0.3778 0.6779 0.4688 0.264 Uiso 0.330(18) 1 calc PR C 2
C34B C 0.3531(17) 0.9559(17) 0.4304(7) 0.107(4) Uani 0.52(2) 1 d PU C 1
H34E H 0.4120 1.0132 0.4462 0.128 Uiso 0.52(2) 1 calc PR C 1
H34F H 0.3098 0.9761 0.3990 0.128 Uiso 0.52(2) 1 calc PR C 1
C35B C 0.2754(15) 0.9064(16) 0.4788(8) 0.125(5) Uani 0.52(2) 1 d PU C 1
H35G H 0.2560 0.9591 0.5049 0.188 Uiso 0.52(2) 1 calc PR C 1
H35H H 0.3155 0.8659 0.5005 0.188 Uiso 0.52(2) 1 calc PR C 1
H35I H 0.2071 0.8638 0.4608 0.188 Uiso 0.52(2) 1 calc PR C 1
C34Y C 0.3203(16) 0.8758(14) 0.4544(6) 0.102(4) Uani 0.48(2) 1 d PU C 2
H34G H 0.2471 0.8293 0.4466 0.123 Uiso 0.48(2) 1 calc PR C 2
H34H H 0.3477 0.8698 0.4938 0.123 Uiso 0.48(2) 1 calc PR C 2
C35Y C 0.3125(19) 0.9794(19) 0.4467(10) 0.119(5) Uani 0.48(2) 1 d PU C 2
H35J H 0.2800 1.0072 0.4805 0.179 Uiso 0.48(2) 1 calc PR C 2
H35K H 0.2649 0.9802 0.4126 0.179 Uiso 0.48(2) 1 calc PR C 2
H35L H 0.3872 1.0197 0.4418 0.179 Uiso 0.48(2) 1 calc PR C 2
C36B C -0.3012(8) 0.5454(8) 0.1116(6) 0.134(4) Uani 0.801(12) 1 d PU D 1
H36E H -0.2577 0.5411 0.0767 0.161 Uiso 0.801(12) 1 calc PR D 1
H36F H -0.3678 0.5715 0.1014 0.161 Uiso 0.801(12) 1 calc PR D 1
C37B C -0.3382(9) 0.4428(8) 0.1315(6) 0.164(4) Uani 0.801(12) 1 d PU D 1
H37G H -0.4043 0.4065 0.1085 0.246 Uiso 0.801(12) 1 calc PR D 1
H37H H -0.3567 0.4486 0.1720 0.246 Uiso 0.801(12) 1 calc PR D 1
H37I H -0.2779 0.4064 0.1270 0.246 Uiso 0.801(12) 1 calc PR D 1
C36Y C -0.301(5) 0.502(4) 0.138(3) 0.137(6) Uani 0.199(12) 1 d PU D 2
H36G H -0.3673 0.4863 0.1612 0.164 Uiso 0.199(12) 1 calc PR D 2
H36H H -0.2529 0.4543 0.1443 0.164 Uiso 0.199(12) 1 calc PR D 2
C37Y C -0.342(3) 0.491(3) 0.066(2) 0.148(7) Uani 0.199(12) 1 d PU D 2
H37J H -0.3946 0.4273 0.0564 0.223 Uiso 0.199(12) 1 calc PR D 2
H37K H -0.2766 0.4946 0.0423 0.223 Uiso 0.199(12) 1 calc PR D 2
H37L H -0.3786 0.5462 0.0582 0.223 Uiso 0.199(12) 1 calc PR D 2
C38B C -0.2941(5) 0.6738(5) 0.1929(3) 0.1158(19) Uani 1 1 d U D .
H38C H -0.2626 0.6794 0.2326 0.139 Uiso 1 1 calc R . .
H38D H -0.3735 0.6388 0.1929 0.139 Uiso 1 1 calc R . .
C39B C -0.2873(6) 0.7799(6) 0.1737(3) 0.161(3) Uani 1 1 d U . .
H39D H -0.3316 0.8155 0.1989 0.241 Uiso 1 1 calc R D .
H39E H -0.3167 0.7749 0.1341 0.241 Uiso 1 1 calc R . .
H39F H -0.2093 0.8165 0.1761 0.241 Uiso 1 1 calc R . .

loop_
_atom_site_aniso_label
_atom_site_aniso_U_11
_atom_site_aniso_U_22
_atom_site_aniso_U_33
_atom_site_aniso_U_23
_atom_site_aniso_U_13
_atom_site_aniso_U_12
O1A 0.077(2) 0.0599(16) 0.0482(14) 0.0056(12) -0.0056(14) 0.0080(15)
O2A 0.079(2) 0.0773(19) 0.0680(16) 0.0050(14) 0.0163(16) 0.0354(16)
O3A 0.056(2) 0.0772(19) 0.0834(18) -0.0245(15) 0.0062(15) 0.0080(15)
O4A 0.0553(19) 0.088(2) 0.0681(17) 0.0039(14) -0.0104(15) 0.0150(16)
N1A 0.083(3) 0.055(2) 0.060(2) 0.0076(15) 0.0027(19) 0.016(2)
N2A 0.056(2) 0.0600(19) 0.0479(16) 0.0118(14) 0.0059(14) 0.0202(17)
N3A 0.050(2) 0.0511(18) 0.0500(16) 0.0071(14) -0.0042(14) 0.0074(16)
N4A 0.092(4) 0.105(3) 0.099(3) -0.046(3) 0.000(3) 0.028(3)
N5A 0.043(3) 0.116(3) 0.110(3) -0.029(2) 0.011(2) 0.011(2)
C1A 0.083(3) 0.048(2) 0.056(2) 0.0038(17) -0.011(2) 0.021(2)
C2A 0.110(4) 0.069(3) 0.063(3) 0.012(2) 0.010(3) 0.024(3)
C3A 0.132(4) 0.087(3) 0.059(2) 0.002(2) 0.011(3) 0.028(3)
C4A 0.133(4) 0.084(3) 0.061(2) -0.006(2) -0.012(3) 0.031(3)
C5A 0.098(3) 0.070(3) 0.066(2) -0.005(2) -0.019(2) 0.024(2)
C6A 0.101(4) 0.105(3) 0.088(3) -0.013(3) -0.036(3) 0.010(3)
C7A 0.077(3) 0.105(3) 0.104(3) 0.001(3) -0.025(3) -0.001(3)
C8A 0.068(3) 0.080(3) 0.084(3) 0.005(2) -0.009(2) 0.014(2)
C9A 0.063(3) 0.052(2) 0.063(2) 0.0073(18) -0.016(2) 0.016(2)
C10A 0.086(3) 0.052(2) 0.060(2) 0.0056(18) 0.001(2) 0.016(2)
C11A 0.059(3) 0.055(2) 0.049(2) 0.0002(17) -0.0005(19) 0.020(2)
C12A 0.045(3) 0.062(2) 0.055(2) -0.0006(18) 0.0050(19) 0.012(2)
C13A 0.053(2) 0.053(2) 0.064(2) 0.0035(17) 0.0058(18) 0.0116(19)
C14A 0.078(3) 0.069(3) 0.096(3) 0.009(2) 0.004(2) 0.000(2)
C15A 0.101(4) 0.067(3) 0.117(4) 0.026(3) 0.009(3) 0.002(3)
C16A 0.101(4) 0.071(3) 0.100(3) 0.032(2) 0.010(3) 0.020(3)
C17A 0.085(3) 0.068(3) 0.069(2) 0.018(2) 0.007(2) 0.021(2)
C18A 0.057(2) 0.053(2) 0.056(2) 0.0076(17) 0.0087(18) 0.0177(18)
C19A 0.050(2) 0.0494(19) 0.0477(18) 0.0032(15) 0.0011(16) 0.0111(17)
C20A 0.061(3) 0.053(2) 0.0498(19) 0.0050(16) 0.0034(17) 0.0198(19)
C21A 0.059(3) 0.067(2) 0.064(2) 0.0020(19) 0.0013(19) 0.020(2)
C22A 0.068(3) 0.072(3) 0.070(2) -0.006(2) 0.010(2) 0.021(2)
C23A 0.074(3) 0.063(2) 0.069(2) -0.007(2) 0.000(2) 0.023(2)
C24A 0.068(3) 0.061(2) 0.073(2) -0.0083(19) -0.001(2) 0.014(2)
C25A 0.055(3) 0.056(2) 0.062(2) -0.0004(18) 0.0037(19) 0.015(2)
C26A 0.055(3) 0.056(2) 0.055(2) -0.0033(17) 0.0004(18) 0.014(2)
C27A 0.049(2) 0.070(2) 0.065(2) -0.0019(19) 0.0017(19) 0.012(2)
C28A 0.053(3) 0.075(3) 0.070(2) -0.002(2) 0.002(2) 0.016(2)
C29A 0.058(3) 0.074(3) 0.066(2) -0.0109(19) 0.003(2) 0.019(2)
C30A 0.052(2) 0.062(2) 0.061(2) -0.0041(18) -0.0067(18) 0.015(2)
C31A 0.046(2) 0.053(2) 0.0515(18) 0.0052(16) -0.0017(16) 0.0180(18)
C32A 0.140(8) 0.060(5) 0.076(5) -0.006(4) 0.027(5) 0.027(5)
C33A 0.181(11) 0.090(6) 0.098(8) 0.004(5) 0.037(7) 0.007(7)
C32X 0.139(10) 0.079(8) 0.087(9) -0.014(7) 0.020(7) 0.032(7)
C33X 0.141(11) 0.088(8) 0.091(8) -0.002(6) 0.015(8) 0.039(7)
C34A 0.121(8) 0.124(9) 0.129(8) -0.067(7) -0.015(5) 0.032(6)
C35A 0.138(9) 0.152(8) 0.153(8) -0.044(6) -0.031(6) 0.022(7)
C34X 0.125(10) 0.125(11) 0.132(10) -0.063(9) -0.015(9) 0.025(9)
C35X 0.130(14) 0.134(13) 0.166(13) -0.045(11) -0.024(12) 0.016(11)
C36A 0.052(4) 0.141(9) 0.100(6) -0.029(5) 0.011(4) 0.026(5)
C37A 0.105(7) 0.172(9) 0.096(6) -0.030(6) 0.010(5) 0.009(6)
C36X 0.062(7) 0.139(10) 0.103(10) -0.030(8) 0.015(8) 0.031(7)
C37X 0.064(9) 0.143(11) 0.120(11) -0.026(9) -0.006(8) 0.029(9)
C38A 0.058(3) 0.125(4) 0.092(3) -0.005(3) 0.018(3) 0.016(3)
C39A 0.091(5) 0.179(6) 0.120(4) 0.018(4) 0.015(3) 0.040(4)
O1B 0.079(2) 0.0571(16) 0.0636(16) 0.0051(13) 0.0146(15) 0.0150(15)
O2B 0.062(2) 0.083(2) 0.111(2) 0.0196(17) -0.0116(18) 0.0113(18)
O3B 0.070(2) 0.095(2) 0.0795(18) -0.0245(16) -0.0126(16) 0.0325(18)
O4B 0.080(2) 0.081(2) 0.092(2) 0.0062(16) 0.0224(17) 0.0325(18)
N1B 0.082(3) 0.057(2) 0.0634(19) 0.0053(16) 0.010(2) 0.021(2)
N2B 0.049(2) 0.0532(19) 0.0700(19) 0.0092(16) 0.0025(16) 0.0086(16)
N3B 0.057(2) 0.0527(19) 0.0589(18) 0.0083(15) 0.0052(16) 0.0120(16)
N4B 0.102(3) 0.152(3) 0.098(2) -0.053(2) -0.036(2) 0.044(2)
N5B 0.047(3) 0.101(3) 0.133(3) -0.016(3) -0.001(2) 0.015(2)
C1B 0.085(3) 0.054(2) 0.057(2) 0.0141(18) 0.018(2) 0.033(2)
C2B 0.088(4) 0.068(3) 0.074(3) -0.001(2) 0.010(2) 0.012(3)
C3B 0.116(4) 0.071(3) 0.089(3) -0.015(2) 0.000(3) 0.013(3)
C4B 0.133(4) 0.081(3) 0.071(3) -0.007(2) 0.015(3) 0.031(3)
C5B 0.102(3) 0.064(2) 0.067(2) 0.010(2) 0.019(2) 0.035(2)
C6B 0.119(4) 0.086(3) 0.085(3) 0.013(2) 0.044(3) 0.044(3)
C7B 0.105(4) 0.083(3) 0.110(3) 0.024(3) 0.055(3) 0.034(3)
C8B 0.084(3) 0.071(3) 0.096(3) 0.018(2) 0.032(3) 0.029(2)
C9B 0.081(3) 0.056(2) 0.069(2) 0.0157(19) 0.019(2) 0.031(2)
C10B 0.072(3) 0.069(3) 0.078(3) 0.014(2) -0.006(2) 0.009(2)
C11B 0.048(3) 0.064(3) 0.074(3) 0.013(2) 0.000(2) 0.010(2)
C12B 0.052(3) 0.069(3) 0.066(2) 0.006(2) 0.003(2) 0.015(2)
C13B 0.051(2) 0.065(2) 0.065(2) 0.0090(19) 0.0030(18) 0.009(2)
C14B 0.077(3) 0.084(3) 0.079(3) 0.022(2) 0.014(2) 0.015(3)
C15B 0.095(4) 0.092(3) 0.084(3) 0.029(3) 0.006(3) 0.003(3)
C16B 0.098(4) 0.067(3) 0.088(3) 0.018(2) -0.005(3) 0.002(3)
C17B 0.077(3) 0.057(2) 0.080(3) 0.002(2) -0.008(2) 0.005(2)
C18B 0.058(3) 0.053(2) 0.065(2) 0.0013(18) -0.0082(19) 0.0014(19)
C19B 0.055(2) 0.052(2) 0.061(2) 0.0013(16) -0.0020(18) 0.0131(19)
C20B 0.054(2) 0.060(2) 0.063(2) -0.0002(18) -0.0033(18) 0.013(2)
C21B 0.066(3) 0.088(3) 0.083(3) -0.020(2) -0.010(2) 0.022(2)
C22B 0.084(3) 0.112(4) 0.098(3) -0.027(3) -0.032(3) 0.030(3)
C23B 0.102(3) 0.152(3) 0.098(2) -0.053(2) -0.036(2) 0.044(2)
C24B 0.082(3) 0.088(3) 0.074(3) -0.022(2) -0.010(2) 0.028(3)
C25B 0.065(3) 0.073(3) 0.065(2) -0.007(2) -0.008(2) 0.022(2)
C26B 0.059(3) 0.062(2) 0.062(2) -0.0023(19) -0.001(2) 0.012(2)
C27B 0.054(3) 0.083(3) 0.083(3) -0.002(2) 0.002(2) 0.023(2)
C28B 0.047(3) 0.072(3) 0.089(3) 0.009(2) -0.001(2) 0.010(2)
C29B 0.051(3) 0.060(2) 0.086(3) -0.003(2) -0.011(2) 0.008(2)
C30B 0.055(3) 0.058(2) 0.071(2) -0.0022(18) -0.002(2) 0.013(2)
C31B 0.052(2) 0.056(2) 0.058(2) 0.0050(17) -0.0021(17) 0.0160(19)
C32B 0.124(10) 0.163(12) 0.108(7) -0.046(7) -0.056(7) 0.047(10)
C33B 0.154(12) 0.192(14) 0.137(8) -0.015(8) -0.046(8) 0.054(10)
C32Y 0.138(12) 0.172(15) 0.122(10) -0.040(10) -0.054(9) 0.054(12)
C33Y 0.175(17) 0.191(16) 0.159(12) -0.010(13) -0.045(13) 0.047(14)
C34B 0.090(10) 0.153(11) 0.065(7) -0.002(6) -0.001(6) 0.006(8)
C35B 0.101(10) 0.185(12) 0.092(9) 0.036(8) 0.008(7) 0.023(8)
C34Y 0.098(10) 0.152(10) 0.054(7) 0.019(6) -0.008(6) 0.018(7)
C35Y 0.094(12) 0.149(10) 0.106(11) 0.002(9) -0.020(9) 0.014(9)
C36B 0.060(5) 0.098(7) 0.235(11) -0.012(6) -0.013(6) 0.009(5)
C37B 0.100(7) 0.108(6) 0.285(11) 0.009(7) 0.001(7) 0.028(6)
C36Y 0.065(9) 0.093(11) 0.245(13) -0.011(10) -0.007(10) 0.013(10)
C37Y 0.086(12) 0.108(12) 0.246(14) -0.003(12) -0.003(12) 0.016(11)
C38B 0.052(3) 0.144(5) 0.153(5) -0.009(4) 0.007(3) 0.033(4)
C39B 0.132(6) 0.147(5) 0.213(7) -0.018(5) -0.024(5) 0.068(5)

loop_
_atom_type_symbol
_atom_type_description
_atom_type_scat_dispersion_real
_atom_type_scat_dispersion_imag
_atom_type_scat_source
C C 0.0033 0.0016 'International Tables Vol C Tables 4.2.6.8 and 6.1.1.4'
H H 0.0000 0.0000 'International Tables Vol C Tables 4.2.6.8 and 6.1.1.4'
N N 0.0061 0.0033 'International Tables Vol C Tables 4.2.6.8 and 6.1.1.4'
O O 0.0106 0.0060 'International Tables Vol C Tables 4.2.6.8 and 6.1.1.4'

loop_
_geom_angle_atom_site_label_1
_geom_angle_atom_site_label_2
_geom_angle_atom_site_label_3
_geom_angle
C9A O1A C10A 117.9(3)
C25A O3A C26A 118.7(3)
C2A N1A C1A 117.5(4)
C11A N2A N3A 119.3(3)
C11A N2A H1N2 120.0
N3A N2A H1N2 118.8
C12A N3A N2A 122.0(3)
C12A N3A C19A 116.2(3)
N2A N3A C19A 121.4(3)
C23A N4A C32A 123.2(6)
C23A N4A C34A 121.9(10)
C32A N4A C34A 112.4(10)
C23A N4A C34X 118(3)
C32A N4A C34X 119(3)
C23A N4A C32X 115.7(8)
C34A N4A C32X 117.6(12)
C34X N4A C32X 111(2)
C28A N5A C38A 122.3(4)
C28A N5A C36A 121.2(5)
C38A N5A C36A 114.0(5)
C28A N5A C36X 117.1(9)
C38A N5A C36X 116.7(9)
N1A C1A C5A 122.8(4)
N1A C1A C9A 118.8(4)
C5A C1A C9A 118.5(5)
N1A C2A C3A 123.9(5)
N1A C2A H2AA 118.0
C3A C2A H2AA 118.0
C4A C3A C2A 118.9(5)
C4A C3A H3AA 120.6
C2A C3A H3AA 120.6
C3A C4A C5A 119.9(5)
C3A C4A H4AA 120.0
C5A C4A H4AA 120.0
C4A C5A C6A 124.4(5)
C4A C5A C1A 116.9(5)
C6A C5A C1A 118.7(4)
C7A C6A C5A 120.9(5)
C7A C6A H6AA 119.6
C5A C6A H6AA 119.6
C6A C7A C8A 121.1(5)
C6A C7A H7AA 119.4
C8A C7A H7AA 119.4
C9A C8A C7A 119.6(5)
C9A C8A H8AA 120.2
C7A C8A H8AA 120.2
C8A C9A O1A 125.0(4)
C8A C9A C1A 121.1(4)
O1A C9A C1A 113.9(4)
O1A C10A C11A 116.0(3)
O1A C10A H10A 108.3
C11A C10A H10A 108.3
O1A C10A H10B 108.3
C11A C10A H10B 108.3
H10A C10A H10B 107.4
O2A C11A N2A 123.6(3)
O2A C11A C10A 120.9(3)
N2A C11A C10A 115.4(3)
O4A C12A N3A 126.2(4)
O4A C12A C13A 128.4(4)
N3A C12A C13A 105.5(3)
C18A C13A C14A 121.6(4)
C18A C13A C12A 108.9(3)
C14A C13A C12A 129.5(4)
C15A C14A C13A 118.3(5)
C15A C14A H14A 120.9
C13A C14A H14A 120.9
C16A C15A C14A 120.6(5)
C16A C15A H15A 119.7
C14A C15A H15A 119.7
C15A C16A C17A 121.5(4)
C15A C16A H16A 119.2
C17A C16A H16A 119.2
C18A C17A C16A 117.8(4)
C18A C17A H17A 121.1
C16A C17A H17A 121.1
C13A C18A C17A 120.2(4)
C13A C18A C19A 111.6(3)
C17A C18A C19A 128.2(4)
N3A C19A C31A 111.4(3)
N3A C19A C20A 112.3(3)
C31A C19A C20A 109.5(3)
N3A C19A C18A 97.7(3)
C31A C19A C18A 113.2(3)
C20A C19A C18A 112.3(3)
C25A C20A C21A 116.5(3)
C25A C20A C19A 122.5(3)
C21A C20A C19A 120.9(4)
C22A C21A C20A 122.0(4)
C22A C21A H21A 119.0
C20A C21A H21A 119.0
C21A C22A C23A 120.0(4)
C21A C22A H22A 120.0
C23A C22A H22A 120.0
C24A C23A N4A 121.4(4)
C24A C23A C22A 118.0(4)
N4A C23A C22A 120.6(4)
C23A C24A C25A 120.3(4)
C23A C24A H24A 119.9
C25A C24A H24A 119.9
C20A C25A O3A 123.4(3)
C20A C25A C24A 123.2(4)
O3A C25A C24A 113.4(4)
C27A C26A C31A 123.6(3)
C27A C26A O3A 114.4(4)
C31A C26A O3A 122.0(3)
C26A C27A C28A 121.3(4)
C26A C27A H27A 119.3
C28A C27A H27A 119.3
N5A C28A C29A 122.9(4)
N5A C28A C27A 120.7(4)
C29A C28A C27A 116.5(4)
C30A C29A C28A 121.6(4)
C30A C29A H29A 119.2
C28A C29A H29A 119.2
C29A C30A C31A 122.4(4)
C29A C30A H30A 118.8
C31A C30A H30A 118.8
C26A C31A C30A 114.6(3)
C26A C31A C19A 123.7(3)
C30A C31A C19A 121.7(3)
N4A C32A C33A 105.4(11)
N4A C32A H32A 110.7
C33A C32A H32A 110.7
N4A C32A H32B 110.7
C33A C32A H32B 110.7
H32A C32A H32B 108.8
C33X C32X N4A 108.7(17)
C33X C32X H32C 109.9
N4A C32X H32C 109.9
C33X C32X H32D 109.9
N4A C32X H32D 109.9
H32C C32X H32D 108.3
C32X C33X H33D 109.5
C32X C33X H33E 109.5
H33D C33X H33E 109.5
C32X C33X H33F 109.5
H33D C33X H33F 109.5
H33E C33X H33F 109.5
N4A C34A C35A 115.8(11)
N4A C34A H34A 108.3
C35A C34A H34A 108.3
N4A C34A H34B 108.3
C35A C34A H34B 108.3
H34A C34A H34B 107.4
C35X C34X N4A 121(4)
C35X C34X H34C 107.2
N4A C34X H34C 107.2
C35X C34X H34D 107.2
N4A C34X H34D 107.2
H34C C34X H34D 106.8
C34X C35X H35D 109.5
C34X C35X H35E 109.5
H35D C35X H35E 109.5
C34X C35X H35F 109.5
H35D C35X H35F 109.5
H35E C35X H35F 109.5
N5A C36A C37A 107.6(12)
N5A C36A H36A 110.2
C37A C36A H36A 110.2
N5A C36A H36B 110.2
C37A C36A H36B 110.2
H36A C36A H36B 108.5
C37X C36X N5A 100(2)
C37X C36X H36C 111.9
N5A C36X H36C 111.9
C37X C36X H36D 111.9
N5A C36X H36D 111.9
H36C C36X H36D 109.6
C36X C37X H37D 109.5
C36X C37X H37E 109.5
H37D C37X H37E 109.5
C36X C37X H37F 109.5
H37D C37X H37F 109.5
H37E C37X H37F 109.5
N5A C38A C39A 114.4(5)
N5A C38A H38A 108.7
C39A C38A H38A 108.7
N5A C38A H38B 108.7
C39A C38A H38B 108.7
H38A C38A H38B 107.6
C38A C39A H39A 109.5
C38A C39A H39B 109.5
H39A C39A H39B 109.5
C38A C39A H39C 109.5
H39A C39A H39C 109.5
H39B C39A H39C 109.5
C9B O1B C10B 117.5(3)
C25B O3B C26B 118.8(3)
C2B N1B C1B 117.8(4)
C11B N2B N3B 118.7(3)
C11B N2B H2N2 122.6
N3B N2B H2N2 114.9
C12B N3B N2B 121.7(3)
C12B N3B C19B 115.9(3)
N2B N3B C19B 122.4(3)
C23B N4B C32B 122.4(7)
C23B N4B C34Y 119.9(7)
C32B N4B C34Y 116.6(8)
C23B N4B C32Y 119.5(13)
C34Y N4B C32Y 102.3(17)
C23B N4B C34B 114.5(7)
C32B N4B C34B 111.4(9)
C34Y N4B C34B 46.8(7)
C32Y N4B C34B 126.0(14)
C28B N5B C36B 123.5(5)
C28B N5B C38B 120.9(4)
C36B N5B C38B 115.6(6)
C28B N5B C36Y 114(2)
C38B N5B C36Y 114(2)
N1B C1B C9B 118.9(3)
N1B C1B C5B 122.3(4)
C9B C1B C5B 118.8(4)
N1B C2B C3B 123.5(5)
N1B C2B H2BA 118.3
C3B C2B H2BA 118.3
C4B C3B C2B 118.9(5)
C4B C3B H3BA 120.5
C2B C3B H3BA 120.5
C3B C4B C5B 120.5(4)
C3B C4B H4BA 119.7
C5B C4B H4BA 119.7
C4B C5B C6B 124.6(4)
C4B C5B C1B 116.9(4)
C6B C5B C1B 118.5(5)
C7B C6B C5B 121.2(4)
C7B C6B H6BA 119.4
C5B C6B H6BA 119.4
C6B C7B C8B 120.9(5)
C6B C7B H7BA 119.5
C8B C7B H7BA 119.5
C9B C8B C7B 120.1(5)
C9B C8B H8BA 120.0
C7B C8B H8BA 120.0
O1B C9B C8B 125.3(4)
O1B C9B C1B 114.0(4)
C8B C9B C1B 120.5(4)
O1B C10B C11B 115.9(3)
O1B C10B H10C 108.3
C11B C10B H10C 108.3
O1B C10B H10D 108.3
C11B C10B H10D 108.3
H10C C10B H10D 107.4
O2B C11B N2B 125.0(4)
O2B C11B C10B 119.1(4)
N2B C11B C10B 115.8(4)
O4B C12B N3B 125.5(4)
O4B C12B C13B 129.3(4)
N3B C12B C13B 105.2(3)
C14B C13B C18B 121.6(4)
C14B C13B C12B 129.2(4)
C18B C13B C12B 109.2(3)
C13B C14B C15B 117.5(4)
C13B C14B H14B 121.3
C15B C14B H14B 121.3
C16B C15B C14B 121.5(5)
C16B C15B H15B 119.3
C14B C15B H15B 119.3
C15B C16B C17B 121.2(5)
C15B C16B H16B 119.4
C17B C16B H16B 119.4
C16B C17B C18B 118.3(4)
C16B C17B H17B 120.8
C18B C17B H17B 120.8
C13B C18B C17B 120.0(4)
C13B C18B C19B 111.3(3)
C17B C18B C19B 128.7(4)
N3B C19B C31B 112.2(3)
N3B C19B C20B 113.4(3)
C31B C19B C20B 109.3(3)
N3B C19B C18B 98.4(3)
C31B C19B C18B 112.0(3)
C20B C19B C18B 111.3(3)
C21B C20B C25B 115.5(4)
C21B C20B C19B 122.7(4)
C25B C20B C19B 121.6(4)
C20B C21B C22B 122.8(4)
C20B C21B H21B 118.6
C22B C21B H21B 118.6
C21B C22B C23B 120.3(5)
C21B C22B H22B 119.8
C23B C22B H22B 119.8
C24B C23B N4B 122.6(5)
C24B C23B C22B 117.3(4)
N4B C23B C22B 120.1(5)
C23B C24B C25B 121.6(5)
C23B C24B H24B 119.2
C25B C24B H24B 119.2
C24B C25B O3B 115.9(4)
C24B C25B C20B 122.4(4)
O3B C25B C20B 121.7(3)
C27B C26B O3B 115.6(4)
C27B C26B C31B 123.7(4)
O3B C26B C31B 120.8(4)
C26B C27B C28B 121.0(4)
C26B C27B H27B 119.5
C28B C27B H27B 119.5
N5B C28B C27B 121.9(4)
N5B C28B C29B 121.8(4)
C27B C28B C29B 116.3(4)
C30B C29B C28B 121.4(4)
C30B C29B H29B 119.3
C28B C29B H29B 119.3
C29B C30B C31B 123.3(4)
C29B C30B H30B 118.4
C31B C30B H30B 118.4
C30B C31B C26B 114.3(4)
C30B C31B C19B 123.7(3)
C26B C31B C19B 121.9(3)
N4B C32B C33B 107.2(11)
N4B C32B H32E 110.3
C33B C32B H32E 110.3
N4B C32B H32F 110.3
C33B C32B H32F 110.3
H32E C32B H32F 108.5
C33Y C32Y N4B 122(3)
C33Y C32Y H32G 106.8
N4B C32Y H32G 106.8
C33Y C32Y H32H 106.8
N4B C32Y H32H 106.8
H32G C32Y H32H 106.7
C32Y C33Y H33J 109.5
C32Y C33Y H33K 109.5
H33J C33Y H33K 109.5
C32Y C33Y H33L 109.5
H33J C33Y H33L 109.5
H33K C33Y H33L 109.5
C35B C34B N4B 96.2(18)
C35B C34B H34E 112.5
N4B C34B H34E 112.5
C35B C34B H34F 112.5
N4B C34B H34F 112.5
H34E C34B H34F 110.0
C35Y C34Y N4B 103.2(18)
C35Y C34Y H34G 111.1
N4B C34Y H34G 111.1
C35Y C34Y H34H 111.1
N4B C34Y H34H 111.1
H34G C34Y H34H 109.1
C34Y C35Y H35J 109.5
C34Y C35Y H35K 109.5
H35J C35Y H35K 109.5
C34Y C35Y H35L 109.5
H35J C35Y H35L 109.5
H35K C35Y H35L 109.5
N5B C36B C37B 111.8(11)
N5B C36B H36E 109.3
C37B C36B H36E 109.3
N5B C36B H36F 109.3
C37B C36B H36F 109.3
H36E C36B H36F 107.9
N5B C36Y C37Y 109(4)
N5B C36Y H36G 109.9
C37Y C36Y H36G 109.9
N5B C36Y H36H 109.9
C37Y C36Y H36H 109.9
H36G C36Y H36H 108.3
C36Y C37Y H37J 109.5
C36Y C37Y H37K 109.5
H37J C37Y H37K 109.5
C36Y C37Y H37L 109.5
H37J C37Y H37L 109.5
H37K C37Y H37L 109.5
N5B C38B C39B 112.5(5)
N5B C38B H38C 109.1
C39B C38B H38C 109.1
N5B C38B H38D 109.1
C39B C38B H38D 109.1
H38C C38B H38D 107.8
C38B C39B H39D 109.5
C38B C39B H39E 109.5
H39D C39B H39E 109.5
C38B C39B H39F 109.5
H39D C39B H39F 109.5
H39E C39B H39F 109.5

loop_
_geom_bond_atom_site_label_1
_geom_bond_atom_site_label_2
_geom_bond_distance
O1A C9A 1.365(4)
O1A C10A 1.416(4)
O2A C11A 1.212(4)
O3A C25A 1.374(4)
O3A C26A 1.381(4)
O4A C12A 1.229(4)
N1A C2A 1.313(5)
N1A C1A 1.353(5)
N2A C11A 1.358(4)
N2A N3A 1.380(4)
N2A H1N2 0.8687
N3A C12A 1.346(5)
N3A C19A 1.494(4)
N4A C23A 1.387(5)
N4A C32A 1.396(12)
N4A C34A 1.431(15)
N4A C34X 1.52(4)
N4A C32X 1.651(19)
N5A C28A 1.380(5)
N5A C38A 1.441(6)
N5A C36A 1.482(13)
N5A C36X 1.57(3)
C1A C5A 1.414(6)
C1A C9A 1.419(6)
C2A C3A 1.393(6)
C2A H2AA 0.9300
C3A C4A 1.353(7)
C3A H3AA 0.9300
C4A C5A 1.399(6)
C4A H4AA 0.9300
C5A C6A 1.409(7)
C6A C7A 1.343(7)
C6A H6AA 0.9300
C7A C8A 1.403(6)
C7A H7AA 0.9300
C8A C9A 1.353(6)
C8A H8AA 0.9300
C10A C11A 1.495(5)
C10A H10A 0.9700
C10A H10B 0.9700
C12A C13A 1.475(5)
C13A C18A 1.372(5)
C13A C14A 1.380(5)
C14A C15A 1.369(6)
C14A H14A 0.9300
C15A C16A 1.361(7)
C15A H15A 0.9300
C16A C17A 1.393(6)
C16A H16A 0.9300
C17A C18A 1.376(5)
C17A H17A 0.9300
C18A C19A 1.530(5)
C19A C31A 1.498(5)
C19A C20A 1.527(5)
C20A C25A 1.362(5)
C20A C21A 1.396(5)
C21A C22A 1.384(5)
C21A H21A 0.9300
C22A C23A 1.407(6)
C22A H22A 0.9300
C23A C24A 1.380(6)
C24A C25A 1.387(5)
C24A H24A 0.9300
C26A C27A 1.362(5)
C26A C31A 1.380(5)
C27A C28A 1.402(5)
C27A H27A 0.9300
C28A C29A 1.381(5)
C29A C30A 1.374(5)
C29A H29A 0.9300
C30A C31A 1.413(5)
C30A H30A 0.9300
C32A C33A 1.497(12)
C32A H32A 0.9700
C32A H32B 0.9700
C33A H33A 0.9600
C33A H33B 0.9600
C33A H33C 0.9600
C32X C33X 1.485(16)
C32X H32C 0.9700
C32X H32D 0.9700
C33X H33D 0.9600
C33X H33E 0.9600
C33X H33F 0.9600
C34A C35A 1.501(18)
C34A H34A 0.9700
C34A H34B 0.9700
C35A H35A 0.9600
C35A H35B 0.9600
C35A H35C 0.9600
C34X C35X 1.50(2)
C34X H34C 0.9700
C34X H34D 0.9700
C35X H35D 0.9600
C35X H35E 0.9600
C35X H35F 0.9600
C36A C37A 1.482(11)
C36A H36A 0.9700
C36A H36B 0.9700
C37A H37A 0.9600
C37A H37B 0.9600
C37A H37C 0.9600
C36X C37X 1.481(17)
C36X H36C 0.9700
C36X H36D 0.9700
C37X H37D 0.9600
C37X H37E 0.9600
C37X H37F 0.9600
C38A C39A 1.520(7)
C38A H38A 0.9700
C38A H38B 0.9700
C39A H39A 0.9600
C39A H39B 0.9600
C39A H39C 0.9600
O1B C9B 1.362(4)
O1B C10B 1.416(5)
O2B C11B 1.212(5)
O3B C25B 1.378(5)
O3B C26B 1.378(4)
O4B C12B 1.218(4)
N1B C2B 1.312(5)
N1B C1B 1.354(5)
N2B C11B 1.354(5)
N2B N3B 1.383(4)
N2B H2N2 0.8927
N3B C12B 1.363(5)
N3B C19B 1.487(4)
N4B C23B 1.380(6)
N4B C32B 1.437(14)
N4B C34Y 1.48(2)
N4B C32Y 1.56(3)
N4B C34B 1.63(2)
N5B C28B 1.377(5)
N5B C36B 1.421(12)
N5B C38B 1.443(6)
N5B C36Y 1.57(5)
C1B C9B 1.422(6)
C1B C5B 1.423(5)
C2B C3B 1.400(6)
C2B H2BA 0.9300
C3B C4B 1.345(7)
C3B H3BA 0.9300
C4B C5B 1.386(7)
C4B H4BA 0.9300
C5B C6B 1.407(7)
C6B C7B 1.353(7)
C6B H6BA 0.9300
C7B C8B 1.399(6)
C7B H7BA 0.9300
C8B C9B 1.364(6)
C8B H8BA 0.9300
C10B C11B 1.517(5)
C10B H10C 0.9700
C10B H10D 0.9700
C12B C13B 1.469(5)
C13B C14B 1.377(5)
C13B C18B 1.379(5)
C14B C15B 1.380(6)
C14B H14B 0.9300
C15B C16B 1.359(7)
C15B H15B 0.9300
C16B C17B 1.378(6)
C16B H16B 0.9300
C17B C18B 1.382(5)
C17B H17B 0.9300
C18B C19B 1.525(5)
C19B C31B 1.499(5)
C19B C20B 1.506(5)
C20B C21B 1.379(5)
C20B C25B 1.385(5)
C21B C22B 1.381(6)
C21B H21B 0.9300
C22B C23B 1.394(7)
C22B H22B 0.9300
C23B C24B 1.365(7)
C24B C25B 1.375(5)
C24B H24B 0.9300
C26B C27B 1.374(6)
C26B C31B 1.400(5)
C27B C28B 1.387(6)
C27B H27B 0.9300
C28B C29B 1.411(6)
C29B C30B 1.363(5)
C29B H29B 0.9300
C30B C31B 1.395(5)
C30B H30B 0.9300
C32B C33B 1.530(16)
C32B H32E 0.9700
C32B H32F 0.9700
C33B H33G 0.9600
C33B H33H 0.9600
C33B H33I 0.9600
C32Y C33Y 1.55(2)
C32Y H32G 0.9700
C32Y H32H 0.9700
C33Y H33J 0.9600
C33Y H33K 0.9600
C33Y H33L 0.9600
C34B C35B 1.56(3)
C34B H34E 0.9700
C34B H34F 0.9700
C35B H35G 0.9600
C35B H35H 0.9600
C35B H35I 0.9600
C34Y C35Y 1.44(4)
C34Y H34G 0.9700
C34Y H34H 0.9700
C35Y H35J 0.9600
C35Y H35K 0.9600
C35Y H35L 0.9600
C36B C37B 1.471(16)
C36B H36E 0.9700
C36B H36F 0.9700
C37B H37G 0.9600
C37B H37H 0.9600
C37B H37I 0.9600
C36Y C37Y 1.69(8)
C36Y H36G 0.9700
C36Y H36H 0.9700
C37Y H37J 0.9600
C37Y H37K 0.9600
C37Y H37L 0.9600
C38B C39B 1.514(9)
C38B H38C 0.9700
C38B H38D 0.9700
C39B H39D 0.9600
C39B H39E 0.9600
C39B H39F 0.9600

loop_
_geom_hbond_atom_site_label_D
_geom_hbond_atom_site_label_H
_geom_hbond_atom_site_label_A
_geom_hbond_distance_DH
_geom_hbond_distance_HA
_geom_hbond_distance_DA
_geom_hbond_angle_DHA
_geom_hbond_site_symmetry_A
_geom_hbond_publ_flag
N2A H1N2 O1B 0.8700 2.3300 3.099(4) 148.00 . yes
N2A H1N2 N1B 0.8700 2.3100 3.030(4) 140.00 . yes
N2B H2N2 O1A 0.8900 2.2300 3.048(4) 151.00 . yes
N2B H2N2 N1A 0.8900 2.3900 3.119(4) 139.00 . yes
C2A H2AA O4B 0.9300 2.6000 3.373(6) 141.00 . yes
C2B H2BA O4A 0.9300 2.5300 3.342(5) 146.00 . yes
C21B H21B O2B 0.9300 2.4000 3.033(5) 125.00 . yes
C34A H34A O2A 0.9700 2.5000 3.408(18) 156.00 2_566 yes

loop_
_geom_torsion_atom_site_label_1
_geom_torsion_atom_site_label_2
_geom_torsion_atom_site_label_3
_geom_torsion_atom_site_label_4
_geom_torsion
C11A N2A N3A C12A 75.6(4)
C11A N2A N3A C19A -112.2(4)
C2A N1A C1A C5A -1.1(5)
C2A N1A C1A C9A 177.9(3)
C1A N1A C2A C3A 1.0(6)
N1A C2A C3A C4A 1.5(7)
C2A C3A C4A C5A -3.9(7)
C3A C4A C5A C6A -177.7(5)
C3A C4A C5A C1A 3.7(7)
N1A C1A C5A C4A -1.1(6)
C9A C1A C5A C4A 179.8(4)
N1A C1A C5A C6A -179.9(4)
C9A C1A C5A C6A 1.1(6)
C4A C5A C6A C7A 178.3(5)
C1A C5A C6A C7A -3.1(7)
C5A C6A C7A C8A 2.5(8)
C6A C7A C8A C9A 0.3(8)
C7A C8A C9A O1A 179.2(4)
C7A C8A C9A C1A -2.3(6)
C10A O1A C9A C8A -15.6(5)
C10A O1A C9A C1A 165.8(3)
N1A C1A C9A C8A -177.5(4)
C5A C1A C9A C8A 1.6(6)
N1A C1A C9A O1A 1.2(5)
C5A C1A C9A O1A -179.7(3)
C9A O1A C10A C11A 82.8(4)
N3A N2A C11A O2A 11.8(5)
N3A N2A C11A C10A -171.8(3)
O1A C10A C11A O2A -159.8(4)
O1A C10A C11A N2A 23.6(5)
N2A N3A C12A O4A -4.0(6)
C19A N3A C12A O4A -176.6(3)
N2A N3A C12A C13A 175.6(3)
C19A N3A C12A C13A 3.0(4)
O4A C12A C13A C18A 178.8(4)
N3A C12A C13A C18A -0.8(4)
O4A C12A C13A C14A -1.6(7)
N3A C12A C13A C14A 178.9(4)
C18A C13A C14A C15A 0.6(6)
C12A C13A C14A C15A -179.0(4)
C13A C14A C15A C16A -0.3(7)
C14A C15A C16A C17A 0.2(8)
C15A C16A C17A C18A -0.3(7)
C14A C13A C18A C17A -0.8(6)
C12A C13A C18A C17A 178.9(3)
C14A C13A C18A C19A 178.7(3)
C12A C13A C18A C19A -1.6(4)
C16A C17A C18A C13A 0.6(6)
C16A C17A C18A C19A -178.8(4)
C12A N3A C19A C31A 115.1(3)
N2A N3A C19A C31A -57.6(4)
C12A N3A C19A C20A -121.6(3)
N2A N3A C19A C20A 65.7(4)
C12A N3A C19A C18A -3.7(4)
N2A N3A C19A C18A -176.3(3)
C13A C18A C19A N3A 2.9(4)
C17A C18A C19A N3A -177.6(4)
C13A C18A C19A C31A -114.4(3)
C17A C18A C19A C31A 65.1(5)
C13A C18A C19A C20A 120.9(3)
C17A C18A C19A C20A -59.6(5)
N3A C19A C20A C25A -122.9(4)
C31A C19A C20A C25A 1.4(5)
C18A C19A C20A C25A 128.1(4)
N3A C19A C20A C21A 59.0(4)
C31A C19A C20A C21A -176.7(3)
C18A C19A C20A C21A -49.9(4)
C25A C20A C21A C22A -0.7(5)
C19A C20A C21A C22A 177.5(3)
C20A C21A C22A C23A 0.2(6)
C32A N4A C23A C24A 169.5(6)
C34A N4A C23A C24A 8.9(9)
C34X N4A C23A C24A -11.0(19)
C32X N4A C23A C24A -145.9(8)
C32A N4A C23A C22A -10.1(8)
C34A N4A C23A C22A -170.8(8)
C34X N4A C23A C22A 169.4(19)
C32X N4A C23A C22A 34.4(9)
C21A C22A C23A C24A 0.1(6)
C21A C22A C23A N4A 179.7(4)
N4A C23A C24A C25A -179.6(4)
C22A C23A C24A C25A 0.1(6)
C21A C20A C25A O3A 179.6(3)
C19A C20A C25A O3A 1.5(6)
C21A C20A C25A C24A 0.8(5)
C19A C20A C25A C24A -177.3(3)
C26A O3A C25A C20A -3.7(5)
C26A O3A C25A C24A 175.2(3)
C23A C24A C25A C20A -0.5(6)
C23A C24A C25A O3A -179.4(4)
C25A O3A C26A C27A -177.7(3)
C25A O3A C26A C31A 2.8(5)
C31A C26A C27A C28A -0.7(6)
O3A C26A C27A C28A 179.8(3)
C38A N5A C28A C29A -179.7(4)
C36A N5A C28A C29A -18.8(8)
C36X N5A C28A C29A 23.5(11)
C38A N5A C28A C27A 1.7(7)
C36A N5A C28A C27A 162.6(6)
C36X N5A C28A C27A -155.1(10)
C26A C27A C28A N5A 179.6(4)
C26A C27A C28A C29A 0.9(6)
N5A C28A C29A C30A -179.9(4)
C27A C28A C29A C30A -1.2(6)
C28A C29A C30A C31A 1.4(6)
C27A C26A C31A C30A 0.8(5)
O3A C26A C31A C30A -179.8(3)
C27A C26A C31A C19A -179.2(3)
O3A C26A C31A C19A 0.3(5)
C29A C30A C31A C26A -1.1(5)
C29A C30A C31A C19A 178.9(3)
N3A C19A C31A C26A 122.6(3)
C20A C19A C31A C26A -2.2(4)
C18A C19A C31A C26A -128.4(4)
N3A C19A C31A C30A -57.3(4)
C20A C19A C31A C30A 177.9(3)
C18A C19A C31A C30A 51.7(4)
C23A N4A C32A C33A 90.1(9)
C34A N4A C32A C33A -107.6(11)
C34X N4A C32A C33A -89(2)
C32X N4A C32A C33A -0.9(17)
C23A N4A C32X C33X -105.4(13)
C32A N4A C32X C33X 6.5(9)
C34A N4A C32X C33X 98.7(15)
C34X N4A C32X C33X 117(2)
C23A N4A C34A C35A -88.0(16)
C32A N4A C34A C35A 109.4(14)
C34X N4A C34A C35A -6(10)
C32X N4A C34A C35A 66.3(18)
C23A N4A C34X C35X 87(5)
C32A N4A C34X C35X -94(5)
C34A N4A C34X C35X -21(7)
C32X N4A C34X C35X -136(4)
C28A N5A C36A C37A 107.5(7)
C38A N5A C36A C37A -90.1(8)
C36X N5A C36A C37A 13.0(16)
C28A N5A C36X C37X -104.4(14)
C38A N5A C36X C37X 97.5(15)
C36A N5A C36X C37X 2.5(12)
C28A N5A C38A C39A 77.7(6)
C36A N5A C38A C39A -84.5(7)
C36X N5A C38A C39A -125.4(10)
C11B N2B N3B C12B 66.1(4)
C11B N2B N3B C19B -113.3(4)
C2B N1B C1B C9B 179.0(4)
C2B N1B C1B C5B -0.5(6)
C1B N1B C2B C3B 1.0(6)
N1B C2B C3B C4B -0.5(7)
C2B C3B C4B C5B -0.5(8)
C3B C4B C5B C6B -178.3(5)
C3B C4B C5B C1B 0.9(7)
N1B C1B C5B C4B -0.4(6)
C9B C1B C5B C4B -180.0(4)
N1B C1B C5B C6B 178.9(4)
C9B C1B C5B C6B -0.7(6)
C4B C5B C6B C7B -179.5(5)
C1B C5B C6B C7B 1.3(7)
C5B C6B C7B C8B -1.3(8)
C6B C7B C8B C9B 0.8(7)
C10B O1B C9B C8B -9.8(5)
C10B O1B C9B C1B 173.6(3)
C7B C8B C9B O1B -176.5(4)
C7B C8B C9B C1B -0.2(6)
N1B C1B C9B O1B -2.6(5)
C5B C1B C9B O1B 176.9(3)
N1B C1B C9B C8B -179.4(4)
C5B C1B C9B C8B 0.1(6)
C9B O1B C10B C11B 75.5(5)
N3B N2B C11B O2B 8.7(6)
N3B N2B C11B C10B -173.8(3)
O1B C10B C11B O2B -152.8(4)
O1B C10B C11B N2B 29.5(5)
N2B N3B C12B O4B 1.6(6)
C19B N3B C12B O4B -179.0(4)
N2B N3B C12B C13B -178.1(3)
C19B N3B C12B C13B 1.3(4)
O4B C12B C13B C14B -2.1(7)
N3B C12B C13B C14B 177.6(4)
O4B C12B C13B C18B 178.2(4)
N3B C12B C13B C18B -2.1(4)
C18B C13B C14B C15B 0.1(7)
C12B C13B C14B C15B -179.6(4)
C13B C14B C15B C16B 0.2(7)
C14B C15B C16B C17B -0.8(8)
C15B C16B C17B C18B 1.2(7)
C14B C13B C18B C17B 0.4(6)
C12B C13B C18B C17B -179.9(4)
C14B C13B C18B C19B -177.5(4)
C12B C13B C18B C19B 2.2(5)
C16B C17B C18B C13B -1.0(6)
C16B C17B C18B C19B 176.5(4)
C12B N3B C19B C31B 117.9(4)
N2B N3B C19B C31B -62.7(4)
C12B N3B C19B C20B -117.6(4)
N2B N3B C19B C20B 61.8(4)
C12B N3B C19B C18B 0.0(4)
N2B N3B C19B C18B 179.4(3)
C13B C18B C19B N3B -1.4(4)
C17B C18B C19B N3B -179.0(4)
C13B C18B C19B C31B -119.5(4)
C17B C18B C19B C31B 62.8(5)
C13B C18B C19B C20B 117.8(4)
C17B C18B C19B C20B -59.8(5)
N3B C19B C20B C21B 38.3(5)
C31B C19B C20B C21B 164.3(4)
C18B C19B C20B C21B -71.5(5)
N3B C19B C20B C25B -147.1(4)
C31B C19B C20B C25B -21.1(5)
C18B C19B C20B C25B 103.1(4)
C25B C20B C21B C22B 2.7(7)
C19B C20B C21B C22B 177.6(4)
C20B C21B C22B C23B -1.4(8)
C32B N4B C23B C24B -172.2(10)
C34Y N4B C23B C24B 20.4(12)
C32Y N4B C23B C24B 148(2)
C34B N4B C23B C24B -32.3(12)
C32B N4B C23B C22B 6.3(13)
C34Y N4B C23B C22B -161.1(10)
C32Y N4B C23B C22B -34(2)
C34B N4B C23B C22B 146.2(10)
C21B C22B C23B C24B -1.0(9)
C21B C22B C23B N4B -179.6(5)
N4B C23B C24B C25B -179.5(5)
C22B C23B C24B C25B 2.0(9)
C23B C24B C25B O3B 179.6(5)
C23B C24B C25B C20B -0.5(8)
C26B O3B C25B C24B -163.2(4)
C26B O3B C25B C20B 16.9(6)
C21B C20B C25B C24B -1.8(6)
C19B C20B C25B C24B -176.7(4)
C21B C20B C25B O3B 178.1(4)
C19B C20B C25B O3B 3.1(6)
C25B O3B C26B C27B 164.2(4)
C25B O3B C26B C31B -16.1(5)
O3B C26B C27B C28B 179.9(4)
C31B C26B C27B C28B 0.2(7)
C36B N5B C28B C27B -177.1(7)
C38B N5B C28B C27B 1.7(7)
C36Y N5B C28B C27B -140(3)
C36B N5B C28B C29B 2.9(9)
C38B N5B C28B C29B -178.3(5)
C36Y N5B C28B C29B 40(3)
C26B C27B C28B N5B -178.4(4)
C26B C27B C28B C29B 1.6(6)
N5B C28B C29B C30B 177.4(4)
C27B C28B C29B C30B -2.6(6)
C28B C29B C30B C31B 1.7(6)
C29B C30B C31B C26B 0.2(5)
C29B C30B C31B C19B -175.9(4)
C27B C26B C31B C30B -1.2(6)
O3B C26B C31B C30B 179.2(3)
C27B C26B C31B C19B 175.0(4)
O3B C26B C31B C19B -4.6(5)
N3B C19B C31B C30B -35.7(5)
C20B C19B C31B C30B -162.4(3)
C18B C19B C31B C30B 73.8(4)
N3B C19B C31B C26B 148.5(3)
C20B C19B C31B C26B 21.8(5)
C18B C19B C31B C26B -102.0(4)
C23B N4B C32B C33B -87.0(12)
C34Y N4B C32B C33B 80.8(12)
C32Y N4B C32B C33B 9(3)
C34B N4B C32B C33B 132.0(11)
C23B N4B C32Y C33Y -58(3)
C32B N4B C32Y C33Y -163(5)
C34Y N4B C32Y C33Y 77(3)
C34B N4B C32Y C33Y 122(2)
C23B N4B C34B C35B 110.1(11)
C32B N4B C34B C35B -105.6(13)
C34Y N4B C34B C35B 1.3(11)
C32Y N4B C34B C35B -70(2)
C23B N4B C34Y C35Y -94.2(14)
C32B N4B C34Y C35Y 97.7(15)
C32Y N4B C34Y C35Y 130.8(18)
C34B N4B C34Y C35Y 2.5(17)
C28B N5B C36B C37B 85.4(9)
C38B N5B C36B C37B -93.4(8)
C36Y N5B C36B C37B 2(4)
C28B N5B C36Y C37Y -106(3)
C36B N5B C36Y C37Y 8.4(18)
C38B N5B C36Y C37Y 109(3)
C28B N5B C38B C39B 83.1(6)
C36B N5B C38B C39B -98.0(7)
C36Y N5B C38B C39B -135(3)
